data_7035764
loop_
_publ_author_name
'Dong, Xiaoliang'
'Liu, Litao'
'Zhou, Yuhan'
'Liu, Jun'
'Zhang, Yixin'
'Chen, Yanhui'
'Qu, Jingping'

_publ_section_title
;
 Synthesis of carboxylate-bridged iron-thiolate clusters from
 alcohols/aldehydes or carboxylate salts.
;
_journal_issue 33
_journal_name_full 'Dalton transactions (Cambridge, England : 2003)'
_journal_page_first 14952
_journal_page_last 14958
_journal_paper_doi 10.1039/c5dt01445j
_journal_volume 44
_journal_year 2015
_chemical_formula_sum 'C32 H47 F6 Fe2 O2 P S2'
_chemical_formula_weight 784.49
_chemical_name_systematic
; 
 ? 
;
_space_group_IT_number 14
_symmetry_cell_setting monoclinic
_symmetry_space_group_name_Hall '-P 2ybc'
_symmetry_space_group_name_H-M 'P 1 21/c 1'
_atom_sites_solution_hydrogens geom
_atom_sites_solution_primary direct
_atom_sites_solution_secondary difmap
_audit_creation_method SHELXL-97
_audit_update_record
;
2015-04-13 deposited with the CCDC.
2015-07-13 downloaded from the CCDC.
;
_cell_angle_alpha 90.00
_cell_angle_beta 108.737(3)
_cell_angle_gamma 90.00
_cell_formula_units_Z 4
_cell_length_a 15.844(3)
_cell_length_b 13.974(2)
_cell_length_c 16.746(3)
_cell_measurement_temperature 298(2)
_cell_volume 3511.1(10)
_computing_cell_refinement 'Bruker SMART'
_computing_data_collection 'Bruker SMART'
_computing_data_reduction 'Bruker SAINT'
_computing_molecular_graphics 'Bruker SHELXTL'
_computing_publication_material 'Bruker SHELXTL'
_computing_structure_refinement 'Bruker SHELXTL'
_computing_structure_solution 'Bruker SHELXTL'
_diffrn_ambient_temperature 298(2)
_diffrn_measured_fraction_theta_full 0.999
_diffrn_measured_fraction_theta_max 0.999
_diffrn_measurement_device_type 'CCD area detector'
_diffrn_measurement_method 'phi and omega scans'
_diffrn_radiation_monochromator graphite
_diffrn_radiation_source 'fine-focus sealed tube'
_diffrn_radiation_type MoK\a
_diffrn_radiation_wavelength 0.71073
_diffrn_reflns_av_R_equivalents 0.0358
_diffrn_reflns_av_sigmaI/netI 0.0391
_diffrn_reflns_limit_h_max 18
_diffrn_reflns_limit_h_min -18
_diffrn_reflns_limit_k_max 16
_diffrn_reflns_limit_k_min -10
_diffrn_reflns_limit_l_max 19
_diffrn_reflns_limit_l_min -19
_diffrn_reflns_number 18590
_diffrn_reflns_theta_full 25.00
_diffrn_reflns_theta_max 25.00
_diffrn_reflns_theta_min 1.94
_exptl_absorpt_coefficient_mu 1.051
_exptl_absorpt_correction_T_max 0.8173
_exptl_absorpt_correction_T_min 0.7503
_exptl_absorpt_correction_type empirical
_exptl_absorpt_process_details SADABS
_exptl_crystal_colour black
_exptl_crystal_density_diffrn 1.484
_exptl_crystal_density_method 'not measured'
_exptl_crystal_description block
_exptl_crystal_F_000 1632
_exptl_crystal_recrystallization_method 'Re-crystallisation from solvent: THF/Et2O'
_exptl_crystal_size_max 0.29
_exptl_crystal_size_mid 0.26
_exptl_crystal_size_min 0.20
_refine_diff_density_max 0.705
_refine_diff_density_min -0.522
_refine_diff_density_rms 0.070
_refine_ls_extinction_method none
_refine_ls_goodness_of_fit_ref 1.000
_refine_ls_hydrogen_treatment 'riding mode'
_refine_ls_matrix_type full
_refine_ls_number_parameters 390
_refine_ls_number_reflns 6178
_refine_ls_number_restraints 0
_refine_ls_restrained_S_all 1.000
_refine_ls_R_factor_all 0.0599
_refine_ls_R_factor_gt 0.0448
_refine_ls_shift/su_max 0.001
_refine_ls_shift/su_mean 0.000
_refine_ls_structure_factor_coef Fsqd
_refine_ls_weighting_details 'calc w=1/[\s^2^(Fo^2^)+(0.0911P)^2^+0.9995P] where P=(Fo^2^+2Fc^2^)/3'
_refine_ls_weighting_scheme calc
_refine_ls_wR_factor_gt 0.1322
_refine_ls_wR_factor_ref 0.1413
_reflns_number_gt 4818
_reflns_number_total 6178
_reflns_threshold_expression >2sigma(I)
_cod_data_source_file c5dt01445j2.cif
_cod_data_source_block 1
_cod_depositor_comments
;
The following automatic conversions were performed:

'_symmetry_cell_setting' value 'Monoclinic' changed to 'monoclinic'
according to
/usr/data/users/saulius/crontab/automatic-downloads/rss-feeds/RSC/lib/dictionaries/cif_core.dic
dictionary named 'cif_core.dic' version 2.4.2 from 2011-04-26.

Automatic conversion script
Id: cif_fix_values 3271 2015-04-21 07:52:19Z andrius 

 Adding full bibliography for 7035762--7035765.cif.
;
_cod_original_sg_symbol_H-M 'P2(1)/c  '
_cod_database_code 7035764

loop_
_symmetry_equiv_pos_as_xyz
'x, y, z'
'-x, y+1/2, -z+1/2'
'-x, -y, -z'
'x, -y-1/2, z-1/2'

loop_
_atom_site_label
_atom_site_type_symbol
_atom_site_fract_x
_atom_site_fract_y
_atom_site_fract_z
_atom_site_U_iso_or_equiv
_atom_site_adp_type
_atom_site_occupancy
_atom_site_symmetry_multiplicity
_atom_site_calc_flag
_atom_site_refinement_flags
P1 P 0.29184(9) -0.13918(10) 0.53440(8) 0.0673(3) Uani 1 1 d .
Fe1 Fe 0.73239(3) -0.16479(3) 1.14347(3) 0.03260(16) Uani 1 1 d .
Fe2 Fe 0.85311(3) -0.03133(3) 1.16136(3) 0.03197(16) Uani 1 1 d .
S2 S 0.87181(6) -0.18574(6) 1.14599(5) 0.0350(2) Uani 1 1 d .
S1 S 0.71957(6) -0.01378(6) 1.17489(5) 0.0383(2) Uani 1 1 d .
O1 O 0.69625(15) -0.13112(17) 1.02232(13) 0.0389(6) Uani 1 1 d .
O2 O 0.80006(15) -0.01708(17) 1.03812(13) 0.0382(5) Uani 1 1 d .
C1 C 0.74807(17) -0.26551(19) 1.24168(15) 0.0459(9) Uani 1 1 d G
C2 C 0.72441(17) -0.31498(18) 1.16364(16) 0.0432(8) Uani 1 1 d G
C3 C 0.64007(16) -0.28067(18) 1.11264(15) 0.0441(9) Uani 1 1 d G
C4 C 0.61160(16) -0.20998(19) 1.15915(16) 0.0464(9) Uani 1 1 d G
C5 C 0.67835(17) -0.20061(19) 1.23891(15) 0.0479(9) Uani 1 1 d G
C6 C 0.8296(3) -0.2837(4) 1.3147(3) 0.0689(13) Uani 1 1 d .
H6A H 0.8177 -0.3332 1.3494 0.103 Uiso 1 1 calc R
H6B H 0.8465 -0.2262 1.3472 0.103 Uiso 1 1 calc R
H6C H 0.8772 -0.3036 1.2945 0.103 Uiso 1 1 calc R
C7 C 0.7754(3) -0.3968(3) 1.1430(3) 0.0691(13) Uani 1 1 d .
H7A H 0.7558 -0.4559 1.1605 0.104 Uiso 1 1 calc R
H7B H 0.8379 -0.3884 1.1721 0.104 Uiso 1 1 calc R
H7C H 0.7652 -0.3984 1.0833 0.104 Uiso 1 1 calc R
C8 C 0.5892(3) -0.3148(3) 1.0261(3) 0.0655(12) Uani 1 1 d .
H8A H 0.5521 -0.3678 1.0299 0.098 Uiso 1 1 calc R
H8B H 0.6302 -0.3348 0.9978 0.098 Uiso 1 1 calc R
H8C H 0.5527 -0.2638 0.9950 0.098 Uiso 1 1 calc R
C9 C 0.5236(3) -0.1588(4) 1.1297(4) 0.0766(15) Uani 1 1 d .
H9A H 0.4799 -0.1952 1.1453 0.115 Uiso 1 1 calc R
H9B H 0.5049 -0.1517 1.0695 0.115 Uiso 1 1 calc R
H9C H 0.5297 -0.0967 1.1556 0.115 Uiso 1 1 calc R
C10 C 0.6715(4) -0.1435(4) 1.3123(3) 0.0764(15) Uani 1 1 d .
H10A H 0.6432 -0.1814 1.3443 0.115 Uiso 1 1 calc R
H10B H 0.6368 -0.0870 1.2921 0.115 Uiso 1 1 calc R
H10C H 0.7301 -0.1256 1.3476 0.115 Uiso 1 1 calc R
C11 C 0.88735(17) 0.10390(17) 1.22169(15) 0.0423(8) Uani 1 1 d G
C12 C 0.91507(17) 0.02971(18) 1.28236(14) 0.0427(9) Uani 1 1 d G
C13 C 0.97640(16) -0.02912(17) 1.25916(15) 0.0426(9) Uani 1 1 d G
C14 C 0.98659(16) 0.00872(18) 1.18417(16) 0.0457(9) Uani 1 1 d G
C15 C 0.93156(17) 0.09093(18) 1.16101(15) 0.0423(8) Uani 1 1 d G
C16 C 0.8299(3) 0.1863(3) 1.2274(3) 0.0646(12) Uani 1 1 d .
H16A H 0.8665 0.2369 1.2593 0.097 Uiso 1 1 calc R
H16B H 0.7882 0.1662 1.2548 0.097 Uiso 1 1 calc R
H16C H 0.7981 0.2089 1.1717 0.097 Uiso 1 1 calc R
C17 C 0.8875(3) 0.0183(3) 1.3594(2) 0.0660(13) Uani 1 1 d .
H17A H 0.9273 0.0540 1.4051 0.099 Uiso 1 1 calc R
H17B H 0.8897 -0.0481 1.3745 0.099 Uiso 1 1 calc R
H17C H 0.8279 0.0418 1.3481 0.099 Uiso 1 1 calc R
C18 C 1.0298(3) -0.1082(3) 1.3123(3) 0.0716(13) Uani 1 1 d .
H18A H 1.0835 -0.0823 1.3512 0.107 Uiso 1 1 calc R
H18B H 1.0448 -0.1545 1.2767 0.107 Uiso 1 1 calc R
H18C H 0.9954 -0.1384 1.3431 0.107 Uiso 1 1 calc R
C19 C 1.0477(3) -0.0294(4) 1.1398(3) 0.0724(14) Uani 1 1 d .
H19A H 1.1050 0.0007 1.1620 0.109 Uiso 1 1 calc R
H19B H 1.0232 -0.0162 1.0806 0.109 Uiso 1 1 calc R
H19C H 1.0542 -0.0973 1.1484 0.109 Uiso 1 1 calc R
C20 C 0.9209(3) 0.1521(3) 1.0850(3) 0.0617(11) Uani 1 1 d .
H20A H 0.9634 0.2034 1.0994 0.093 Uiso 1 1 calc R
H20B H 0.8617 0.1782 1.0657 0.093 Uiso 1 1 calc R
H20C H 0.9306 0.1141 1.0410 0.093 Uiso 1 1 calc R
C23 C 0.8785(3) -0.2176(3) 1.0418(2) 0.0489(9) Uani 1 1 d .
H23A H 0.8217 -0.2430 1.0069 0.059 Uiso 1 1 calc R
H23B H 0.8916 -0.1608 1.0145 0.059 Uiso 1 1 calc R
C24 C 0.9505(3) -0.2912(3) 1.0508(3) 0.0715(13) Uani 1 1 d .
H24A H 0.9534 -0.3075 0.9960 0.107 Uiso 1 1 calc R
H24B H 0.9371 -0.3475 1.0773 0.107 Uiso 1 1 calc R
H24C H 1.0068 -0.2655 1.0847 0.107 Uiso 1 1 calc R
C21 C 0.6440(3) 0.0574(3) 1.0896(3) 0.0567(10) Uani 1 1 d .
H21A H 0.6782 0.0959 1.0628 0.068 Uiso 1 1 calc R
H21B H 0.6054 0.0153 1.0474 0.068 Uiso 1 1 calc R
C22 C 0.5885(4) 0.1215(4) 1.1258(4) 0.0958(19) Uani 1 1 d .
H22A H 0.5489 0.1590 1.0814 0.144 Uiso 1 1 calc R
H22B H 0.6270 0.1633 1.1672 0.144 Uiso 1 1 calc R
H22C H 0.5544 0.0830 1.1518 0.144 Uiso 1 1 calc R
C25 C 0.7325(2) -0.0641(2) 0.9943(2) 0.0359(8) Uani 1 1 d .
C26 C 0.6926(2) -0.0360(3) 0.9044(2) 0.0396(8) Uani 1 1 d .
C27 C 0.7151(3) 0.0500(3) 0.8752(2) 0.0549(10) Uani 1 1 d .
H27A H 0.7583 0.0889 0.9114 0.066 Uiso 1 1 calc R
C28 C 0.6742(3) 0.0787(3) 0.7928(3) 0.0661(12) Uani 1 1 d .
H28A H 0.6909 0.1361 0.7741 0.079 Uiso 1 1 calc R
C29 C 0.6086(3) 0.0235(3) 0.7377(2) 0.0567(11) Uani 1 1 d .
C30 C 0.5871(3) -0.0608(3) 0.7671(2) 0.0577(11) Uani 1 1 d .
H30A H 0.5441 -0.0996 0.7305 0.069 Uiso 1 1 calc R
C31 C 0.6272(3) -0.0909(3) 0.8495(2) 0.0491(9) Uani 1 1 d .
H31A H 0.6098 -0.1483 0.8678 0.059 Uiso 1 1 calc R
C32 C 0.5606(3) 0.0575(4) 0.6494(3) 0.0873(17) Uani 1 1 d .
H32A H 0.5173 0.0106 0.6205 0.131 Uiso 1 1 calc R
H32B H 0.6028 0.0667 0.6198 0.131 Uiso 1 1 calc R
H32C H 0.5311 0.1170 0.6517 0.131 Uiso 1 1 calc R
F1 F 0.2647(5) -0.0356(3) 0.5425(4) 0.189(3) Uani 1 1 d .
F2 F 0.3224(4) -0.1433(5) 0.6283(3) 0.219(3) Uani 1 1 d .
F3 F 0.3137(4) -0.2445(3) 0.5199(3) 0.173(2) Uani 1 1 d .
F4 F 0.2563(4) -0.1318(4) 0.4357(2) 0.1559(18) Uani 1 1 d .
F5 F 0.1990(4) -0.1732(4) 0.5335(4) 0.208(3) Uani 1 1 d .
F6 F 0.3814(3) -0.1050(5) 0.5323(4) 0.215(3) Uani 1 1 d .

loop_
_atom_site_aniso_label
_atom_site_aniso_U_11
_atom_site_aniso_U_22
_atom_site_aniso_U_33
_atom_site_aniso_U_23
_atom_site_aniso_U_13
_atom_site_aniso_U_12
P1 0.0679(8) 0.0671(8) 0.0690(8) -0.0142(6) 0.0250(6) -0.0010(6)
Fe1 0.0336(3) 0.0347(3) 0.0282(3) 0.00051(19) 0.0081(2) -0.0020(2)
Fe2 0.0316(3) 0.0336(3) 0.0293(3) 0.00014(19) 0.0078(2) -0.00017(19)
S2 0.0378(5) 0.0361(5) 0.0299(4) -0.0003(3) 0.0090(3) 0.0035(4)
S1 0.0369(5) 0.0386(5) 0.0404(5) -0.0004(4) 0.0138(4) 0.0037(4)
O1 0.0410(13) 0.0425(14) 0.0280(12) 0.0021(10) 0.0038(10) -0.0019(11)
O2 0.0368(13) 0.0433(14) 0.0311(12) 0.0045(10) 0.0059(10) -0.0014(11)
C1 0.053(2) 0.047(2) 0.0361(19) 0.0088(17) 0.0122(17) -0.0139(18)
C2 0.050(2) 0.0328(19) 0.047(2) 0.0032(16) 0.0157(17) -0.0056(16)
C3 0.046(2) 0.041(2) 0.043(2) 0.0024(16) 0.0100(17) -0.0153(17)
C4 0.039(2) 0.046(2) 0.058(2) 0.0004(18) 0.0205(18) -0.0118(17)
C5 0.061(2) 0.049(2) 0.041(2) -0.0034(17) 0.0259(19) -0.0171(19)
C6 0.073(3) 0.079(3) 0.045(2) 0.023(2) 0.004(2) -0.012(3)
C7 0.078(3) 0.041(2) 0.094(4) 0.004(2) 0.035(3) 0.001(2)
C8 0.070(3) 0.064(3) 0.049(2) -0.007(2) 0.000(2) -0.021(2)
C9 0.043(2) 0.075(3) 0.116(4) -0.002(3) 0.031(3) 0.000(2)
C10 0.113(4) 0.078(3) 0.055(3) -0.015(2) 0.051(3) -0.027(3)
C11 0.042(2) 0.0360(19) 0.047(2) -0.0079(16) 0.0118(16) -0.0082(16)
C12 0.046(2) 0.046(2) 0.0322(18) -0.0052(16) 0.0061(15) -0.0141(17)
C13 0.0341(19) 0.045(2) 0.0396(19) -0.0039(16) -0.0015(15) -0.0040(16)
C14 0.0317(18) 0.053(2) 0.052(2) -0.0076(18) 0.0117(16) -0.0083(17)
C15 0.043(2) 0.044(2) 0.0376(19) -0.0019(16) 0.0099(16) -0.0129(17)
C16 0.069(3) 0.040(2) 0.089(3) -0.013(2) 0.032(3) -0.002(2)
C17 0.081(3) 0.077(3) 0.041(2) -0.010(2) 0.020(2) -0.026(3)
C18 0.058(3) 0.062(3) 0.071(3) 0.007(2) -0.013(2) 0.009(2)
C19 0.057(3) 0.087(4) 0.085(3) -0.018(3) 0.038(3) -0.010(2)
C20 0.071(3) 0.058(3) 0.053(2) 0.006(2) 0.016(2) -0.017(2)
C23 0.058(2) 0.056(2) 0.0333(19) -0.0063(17) 0.0156(17) 0.0109(19)
C24 0.089(3) 0.070(3) 0.061(3) -0.002(2) 0.033(3) 0.028(3)
C21 0.051(2) 0.057(3) 0.058(2) 0.012(2) 0.0127(19) 0.018(2)
C22 0.077(4) 0.110(4) 0.102(4) 0.011(4) 0.030(3) 0.056(3)
C25 0.0375(18) 0.0385(19) 0.0312(17) 0.0008(15) 0.0104(15) 0.0055(16)
C26 0.0397(19) 0.048(2) 0.0308(18) 0.0029(15) 0.0105(15) 0.0070(16)
C27 0.056(2) 0.065(3) 0.041(2) 0.0119(19) 0.0099(18) 0.001(2)
C28 0.072(3) 0.073(3) 0.054(3) 0.025(2) 0.020(2) 0.003(3)
C29 0.055(2) 0.081(3) 0.032(2) 0.009(2) 0.0120(18) 0.018(2)
C30 0.054(2) 0.076(3) 0.035(2) -0.009(2) 0.0040(18) 0.010(2)
C31 0.054(2) 0.050(2) 0.040(2) 0.0011(18) 0.0114(18) 0.0073(19)
C32 0.084(4) 0.129(5) 0.044(2) 0.029(3) 0.015(2) 0.027(3)
F1 0.302(7) 0.083(3) 0.234(6) -0.016(3) 0.158(6) 0.022(4)
F2 0.266(7) 0.310(8) 0.059(2) 0.016(4) 0.021(3) -0.032(6)
F3 0.215(5) 0.103(3) 0.211(5) -0.005(3) 0.084(4) 0.064(3)
F4 0.189(5) 0.172(4) 0.085(3) -0.012(3) 0.014(3) 0.025(3)
F5 0.155(4) 0.224(6) 0.294(7) -0.152(5) 0.139(5) -0.095(4)
F6 0.120(4) 0.329(8) 0.228(6) -0.121(6) 0.100(4) -0.101(4)

loop_
_atom_type_symbol
_atom_type_description
_atom_type_scat_dispersion_real
_atom_type_scat_dispersion_imag
_atom_type_scat_source
C C 0.0033 0.0016 'International Tables Vol C Tables 4.2.6.8 and 6.1.1.4'
H H 0.0000 0.0000 'International Tables Vol C Tables 4.2.6.8 and 6.1.1.4'
O O 0.0106 0.0060 'International Tables Vol C Tables 4.2.6.8 and 6.1.1.4'
F F 0.0171 0.0103 'International Tables Vol C Tables 4.2.6.8 and 6.1.1.4'
P P 0.1023 0.0942 'International Tables Vol C Tables 4.2.6.8 and 6.1.1.4'
S S 0.1246 0.1234 'International Tables Vol C Tables 4.2.6.8 and 6.1.1.4'
Fe Fe 0.3463 0.8444 'International Tables Vol C Tables 4.2.6.8 and 6.1.1.4'

loop_
_geom_angle_atom_site_label_1
_geom_angle_atom_site_label_2
_geom_angle_atom_site_label_3
_geom_angle
F2 P1 F6 92.7(4)
F2 P1 F1 87.0(3)
F6 P1 F1 89.8(3)
F2 P1 F3 96.6(3)
F6 P1 F3 92.2(3)
F1 P1 F3 175.8(3)
F2 P1 F5 89.1(4)
F6 P1 F5 178.2(4)
F1 P1 F5 89.9(3)
F3 P1 F5 88.0(3)
F2 P1 F4 177.5(3)
F6 P1 F4 88.7(3)
F1 P1 F4 90.9(3)
F3 P1 F4 85.4(3)
F5 P1 F4 89.5(3)
O1 Fe1 C5 141.40(10)
O1 Fe1 C4 102.90(10)
C5 Fe1 C4 39.36(6)
O1 Fe1 C1 151.28(10)
C5 Fe1 C1 39.28(6)
C4 Fe1 C1 65.75(9)
O1 Fe1 C3 88.98(10)
C5 Fe1 C3 65.66(9)
C4 Fe1 C3 39.07(6)
C1 Fe1 C3 65.38(9)
O1 Fe1 C2 112.54(10)
C5 Fe1 C2 65.57(9)
C4 Fe1 C2 65.43(9)
C1 Fe1 C2 38.95(6)
C3 Fe1 C2 38.82(5)
O1 Fe1 S1 89.92(8)
C5 Fe1 S1 87.43(8)
C4 Fe1 S1 95.75(8)
C1 Fe1 S1 116.65(8)
C3 Fe1 S1 132.67(8)
C2 Fe1 S1 152.87(8)
O1 Fe1 S2 90.53(7)
C5 Fe1 S2 126.97(8)
C4 Fe1 S2 153.74(8)
C1 Fe1 S2 91.72(8)
C3 Fe1 S2 120.45(8)
C2 Fe1 S2 88.65(7)
S1 Fe1 S2 106.88(4)
O1 Fe1 Fe2 84.73(7)
C5 Fe1 Fe2 122.93(7)
C4 Fe1 Fe2 148.99(7)
C1 Fe1 Fe2 119.03(7)
C3 Fe1 Fe2 171.08(7)
C2 Fe1 Fe2 139.45(7)
S1 Fe1 Fe2 53.82(3)
S2 Fe1 Fe2 53.47(3)
O2 Fe2 C14 103.25(10)
O2 Fe2 C13 142.05(10)
C14 Fe2 C13 39.40(5)
O2 Fe2 C15 88.22(10)
C14 Fe2 C15 39.34(5)
C13 Fe2 C15 65.88(8)
O2 Fe2 C12 150.21(10)
C14 Fe2 C12 65.80(8)
C13 Fe2 C12 39.16(5)
C15 Fe2 C12 65.57(8)
O2 Fe2 C11 111.40(10)
C14 Fe2 C11 65.74(8)
C13 Fe2 C11 65.61(8)
C15 Fe2 C11 39.07(5)
C12 Fe2 C11 38.96(5)
O2 Fe2 S2 90.27(7)
C14 Fe2 S2 96.71(7)
C13 Fe2 S2 88.81(7)
C15 Fe2 S2 133.60(7)
C12 Fe2 S2 117.77(7)
C11 Fe2 S2 154.27(7)
O2 Fe2 S1 89.76(7)
C14 Fe2 S1 153.10(8)
C13 Fe2 S1 126.63(8)
C15 Fe2 S1 119.55(7)
C12 Fe2 S1 91.25(7)
C11 Fe2 S1 87.67(7)
S2 Fe2 S1 106.81(4)
O2 Fe2 Fe1 84.38(7)
C14 Fe2 Fe1 150.02(7)
C13 Fe2 Fe1 124.04(7)
C15 Fe2 Fe1 169.66(7)
C12 Fe2 Fe1 119.44(7)
C11 Fe2 Fe1 138.74(7)
S2 Fe2 Fe1 53.85(3)
S1 Fe2 Fe1 53.37(3)
C23 S2 Fe2 113.52(13)
C23 S2 Fe1 112.08(13)
Fe2 S2 Fe1 72.68(3)
C21 S1 Fe1 114.90(15)
C21 S1 Fe2 112.76(14)
Fe1 S1 Fe2 72.81(3)
C25 O1 Fe1 122.7(2)
C25 O2 Fe2 123.4(2)
C2 C1 C5 108.0
C2 C1 C6 125.2(3)
C5 C1 C6 126.7(3)
C2 C1 Fe1 71.22(9)
C5 C1 Fe1 69.75(10)
C6 C1 Fe1 127.3(2)
C3 C2 C1 108.0
C3 C2 C7 126.2(3)
C1 C2 C7 125.5(3)
C3 C2 Fe1 70.42(9)
C1 C2 Fe1 69.83(9)
C7 C2 Fe1 130.4(2)
C2 C3 C4 108.0
C2 C3 C8 126.0(3)
C4 C3 C8 126.0(3)
C2 C3 Fe1 70.76(9)
C4 C3 Fe1 69.66(10)
C8 C3 Fe1 126.3(2)
C5 C4 C3 108.0
C5 C4 C9 126.7(3)
C3 C4 C9 125.2(3)
C5 C4 Fe1 69.99(9)
C3 C4 Fe1 71.27(9)
C9 C4 Fe1 126.9(3)
C1 C5 C4 108.0
C1 C5 C10 125.1(3)
C4 C5 C10 126.4(3)
C1 C5 Fe1 70.97(10)
C4 C5 Fe1 70.65(9)
C10 C5 Fe1 130.7(2)
C15 C11 C12 108.0
C15 C11 C16 126.7(3)
C12 C11 C16 125.0(3)
C15 C11 Fe2 69.88(9)
C12 C11 Fe2 70.39(9)
C16 C11 Fe2 130.4(2)
C11 C12 C13 108.0
C11 C12 C17 125.9(3)
C13 C12 C17 126.1(3)
C11 C12 Fe2 70.66(9)
C13 C12 Fe2 69.74(9)
C17 C12 Fe2 127.3(2)
C14 C13 C12 108.0
C14 C13 C18 126.7(3)
C12 C13 C18 124.8(3)
C14 C13 Fe2 70.02(9)
C12 C13 Fe2 71.10(9)
C18 C13 Fe2 131.0(2)
C15 C14 C13 108.0
C15 C14 C19 126.3(3)
C13 C14 C19 125.6(3)
C15 C14 Fe2 70.83(9)
C13 C14 Fe2 70.58(9)
C19 C14 Fe2 126.1(2)
C14 C15 C11 108.0
C14 C15 C20 125.9(3)
C11 C15 C20 126.1(3)
C14 C15 Fe2 69.83(9)
C11 C15 Fe2 71.05(9)
C20 C15 Fe2 123.9(2)
C24 C23 S2 110.1(3)
C22 C21 S1 109.1(3)
O1 C25 O2 124.6(3)
O1 C25 C26 118.4(3)
O2 C25 C26 117.0(3)
C31 C26 C27 118.1(3)
C31 C26 C25 120.8(3)
C27 C26 C25 120.9(3)
C28 C27 C26 120.8(4)
C29 C28 C27 121.0(4)
C30 C29 C28 117.7(4)
C30 C29 C32 121.5(4)
C28 C29 C32 120.8(5)
C29 C30 C31 122.3(4)
C26 C31 C30 120.0(4)

loop_
_geom_bond_atom_site_label_1
_geom_bond_atom_site_label_2
_geom_bond_distance
P1 F2 1.491(4)
P1 F6 1.509(4)
P1 F1 1.529(4)
P1 F3 1.549(4)
P1 F5 1.541(5)
P1 F4 1.569(4)
Fe1 O1 1.980(2)
Fe1 C5 2.102(3)
Fe1 C4 2.110(3)
Fe1 C1 2.118(2)
Fe1 C3 2.131(3)
Fe1 C2 2.136(3)
Fe1 S1 2.2001(10)
Fe1 S2 2.2152(10)
Fe1 Fe2 2.6189(7)
Fe2 O2 1.972(2)
Fe2 C14 2.101(3)
Fe2 C13 2.108(2)
Fe2 C15 2.114(3)
Fe2 C12 2.126(2)
Fe2 C11 2.129(3)
Fe2 S2 2.2043(10)
Fe2 S1 2.2128(10)
S2 C23 1.836(3)
S1 C21 1.834(4)
O1 C25 1.265(4)
O2 C25 1.269(4)
C1 C2 1.4184(19)
C1 C5 1.4184(19)
C1 C6 1.488(5)
C2 C3 1.4183(19)
C2 C7 1.503(5)
C3 C4 1.4185(19)
C3 C8 1.492(4)
C4 C5 1.4184(19)
C4 C9 1.503(5)
C5 C10 1.498(5)
C11 C15 1.4188(18)
C11 C12 1.4188(18)
C11 C16 1.489(5)
C12 C13 1.4189(18)
C12 C17 1.498(4)
C13 C14 1.4189(18)
C13 C18 1.498(4)
C14 C15 1.4188(18)
C14 C19 1.496(5)
C15 C20 1.498(5)
C23 C24 1.507(5)
C21 C22 1.512(6)
C25 C26 1.485(4)
C26 C31 1.378(5)
C26 C27 1.388(5)
C27 C28 1.382(5)
C28 C29 1.382(6)
C29 C30 1.361(6)
C29 C32 1.506(5)
C30 C31 1.387(5)
